data_4032522
loop_
_publ_author_name
'Beyeh, Ngong Kodiah'
'Jo, Hyun Hwa'
'Kolesnichenko, Igor'
'Pan, Fangfang'
'Kalenius, Elina'
'Anslyn, Eric V.'
'Ras, Robin H. A.'
'Rissanen, Kari'

_publ_section_title
;
 Recognition of Viologen Derivatives in Water by N-Alkyl Ammonium
 Resorcinarene Chlorides.
;
_journal_issue 10
_journal_name_full 'The Journal of organic chemistry'
_journal_page_first 5198
_journal_page_last 5203
_journal_paper_doi 10.1021/acs.joc.7b00449
_journal_volume 82
_journal_year 2017
_chemical_formula_moiety 'I, C11 H11 N2'
_chemical_formula_sum 'C11 H11 I N2'
_chemical_formula_weight 298.12
_space_group_crystal_system orthorhombic
_space_group_IT_number 61
_space_group_name_Hall '-P 2ac 2ab'
_space_group_name_H-M_alt 'P b c a'
_symmetry_space_group_name_Hall '-P 2ac 2ab'
_symmetry_space_group_name_H-M 'P b c a'
_atom_sites_solution_hydrogens geom
_audit_creation_date 2016-06-02
_audit_creation_method
;
Olex2 1.2
(compiled 2016.02.19 svn.r3266 for OlexSys, GUI svn.r5155)
;
_cell_angle_alpha 90
_cell_angle_beta 90
_cell_angle_gamma 90
_cell_formula_units_Z 8
_cell_length_a 16.3855(2)
_cell_length_b 7.36310(9)
_cell_length_c 18.7465(3)
_cell_measurement_reflns_used 23681
_cell_measurement_temperature 99.9(2)
_cell_measurement_theta_max 29.5140
_cell_measurement_theta_min 3.2170
_cell_volume 2261.73(5)
_computing_cell_refinement
;
CrysAlisPro, Agilent Technologies,
Version 1.171.37.35 (release 13-08-2014 CrysAlis171 .NET)
(compiled Aug 13 2014,18:06:01)
;
_computing_data_collection
;
CrysAlisPro, Agilent Technologies,
Version 1.171.37.35 (release 13-08-2014 CrysAlis171 .NET)
(compiled Aug 13 2014,18:06:01)
;
_computing_data_reduction
;
CrysAlisPro, Agilent Technologies,
Version 1.171.37.35 (release 13-08-2014 CrysAlis171 .NET)
(compiled Aug 13 2014,18:06:01)
;
_computing_molecular_graphics 'Olex2 (Dolomanov et al., 2009)'
_computing_publication_material 'Olex2 (Dolomanov et al., 2009)'
_computing_structure_refinement 'ShelXL (Sheldrick, 2015)'
_diffrn_ambient_environment N~2~
_diffrn_ambient_temperature 99.9(2)
_diffrn_detector 'CCD plate'
_diffrn_detector_area_resol_mean 16.0107
_diffrn_detector_type Eos
_diffrn_measured_fraction_theta_full 0.998
_diffrn_measured_fraction_theta_max 0.971
_diffrn_measurement_details
;
#__ type_ start__ end____ width___ exp.time_
  1 omega  -45.00   53.00   1.0000   30.0000
omega____ theta____ kappa____ phi______ frames
    -      -19.5946   37.0000  120.0000 98

#__ type_ start__ end____ width___ exp.time_
  2 omega  -41.00   49.00   1.0000   30.0000
omega____ theta____ kappa____ phi______ frames
    -      -19.5946   57.0000 -150.0000 90

#__ type_ start__ end____ width___ exp.time_
  3 omega  -84.00  -36.00   1.0000   30.0000
omega____ theta____ kappa____ phi______ frames
    -      -19.5946 -178.0000  -90.0000 48

#__ type_ start__ end____ width___ exp.time_
  4 omega   -8.00   91.00   1.0000   30.0000
omega____ theta____ kappa____ phi______ frames
    -       20.6883   77.0000  -30.0000 99

#__ type_ start__ end____ width___ exp.time_
  5 omega    3.00   89.00   1.0000   30.0000
omega____ theta____ kappa____ phi______ frames
    -       20.6883   57.0000   90.0000 86

#__ type_ start__ end____ width___ exp.time_
  6 omega  -48.00   37.00   1.0000   30.0000
omega____ theta____ kappa____ phi______ frames
    -       20.6883  -57.0000  -60.0000 85

#__ type_ start__ end____ width___ exp.time_
  7 omega   -9.00   91.00   1.0000   30.0000
omega____ theta____ kappa____ phi______ frames
    -       20.6883   77.0000 -180.0000 100

#__ type_ start__ end____ width___ exp.time_
  8 omega   10.00   89.00   1.0000   30.0000
omega____ theta____ kappa____ phi______ frames
    -       20.6883   57.0000 -120.0000 79

#__ type_ start__ end____ width___ exp.time_
  9 omega   35.00   79.00   1.0000   30.0000
omega____ theta____ kappa____ phi______ frames
    -       20.6883 -126.0000  102.8763 44

#__ type_ start__ end____ width___ exp.time_
 10 omega   16.00   81.00   1.0000   30.0000
omega____ theta____ kappa____ phi______ frames
    -       20.6883 -129.0000  -93.5269 65

#__ type_ start__ end____ width___ exp.time_
 11 omega  -88.00    2.00   1.0000   30.0000
omega____ theta____ kappa____ phi______ frames
    -      -19.5946  -57.0000 -180.0000 90

#__ type_ start__ end____ width___ exp.time_
 12 omega  -96.00  -35.00   1.0000   30.0000
omega____ theta____ kappa____ phi______ frames
    -      -19.5946 -178.0000  150.0000 61

#__ type_ start__ end____ width___ exp.time_
 13 omega  -20.00   63.00   1.0000   30.0000
omega____ theta____ kappa____ phi______ frames
    -       20.6883  -99.0000  -30.0000 83

#__ type_ start__ end____ width___ exp.time_
 14 omega   -1.00   89.00   1.0000   30.0000
omega____ theta____ kappa____ phi______ frames
    -       20.6883   57.0000   60.0000 90

#__ type_ start__ end____ width___ exp.time_
 15 omega    5.00   81.00   1.0000   30.0000
omega____ theta____ kappa____ phi______ frames
    -       20.6883 -129.0000 -158.8284 76

#__ type_ start__ end____ width___ exp.time_
 16 omega   -9.00   91.00   1.0000   30.0000
omega____ theta____ kappa____ phi______ frames
    -       20.6883   77.0000  -60.0000 100

#__ type_ start__ end____ width___ exp.time_
 17 omega   34.00   97.00   1.0000   30.0000
omega____ theta____ kappa____ phi______ frames
    -       20.6883 -178.0000   90.0000 63

#__ type_ start__ end____ width___ exp.time_
 18 omega   -1.00   89.00   1.0000   30.0000
omega____ theta____ kappa____ phi______ frames
    -       20.6883   57.0000  150.0000 90

#__ type_ start__ end____ width___ exp.time_
 19 omega  -96.00  -71.00   1.0000   30.0000
omega____ theta____ kappa____ phi______ frames
    -      -19.5946 -178.0000  120.0000 25
;
_diffrn_measurement_device 'four-circle diffractometer'
_diffrn_measurement_device_type 'SuperNova, Single source at offset, Eos'
_diffrn_measurement_method '\w scans'
_diffrn_orient_matrix_UB_11 0.0015143000
_diffrn_orient_matrix_UB_12 -0.0188294000
_diffrn_orient_matrix_UB_13 0.0370747000
_diffrn_orient_matrix_UB_21 0.0431163000
_diffrn_orient_matrix_UB_22 -0.0070048000
_diffrn_orient_matrix_UB_23 -0.0019177000
_diffrn_orient_matrix_UB_31 0.0035074000
_diffrn_orient_matrix_UB_32 0.0942471000
_diffrn_orient_matrix_UB_33 0.0072525000
_diffrn_radiation_monochromator mirror
_diffrn_radiation_probe x-ray
_diffrn_radiation_type MoK\a
_diffrn_radiation_wavelength 0.71073
_diffrn_reflns_av_R_equivalents 0.0445
_diffrn_reflns_av_unetI/netI 0.0158
_diffrn_reflns_Laue_measured_fraction_full 0.998
_diffrn_reflns_Laue_measured_fraction_max 0.971
_diffrn_reflns_limit_h_max 21
_diffrn_reflns_limit_h_min -22
_diffrn_reflns_limit_k_max 10
_diffrn_reflns_limit_k_min -10
_diffrn_reflns_limit_l_max 25
_diffrn_reflns_limit_l_min -25
_diffrn_reflns_number 64350
_diffrn_reflns_point_group_measured_fraction_full 0.998
_diffrn_reflns_point_group_measured_fraction_max 0.971
_diffrn_reflns_theta_full 25.242
_diffrn_reflns_theta_max 29.614
_diffrn_reflns_theta_min 3.222
_diffrn_source 'SuperNova (Mo) X-ray Source'
_exptl_absorpt_coefficient_mu 2.795
_exptl_absorpt_correction_T_max 0.987
_exptl_absorpt_correction_T_min 0.931
_exptl_absorpt_correction_type analytical
_exptl_absorpt_process_details
;
CrysAlisPro, Agilent Technologies,
Version 1.171.37.35 (release 13-08-2014 CrysAlis171 .NET)
(compiled Aug 13 2014,18:06:01)
Analytical numeric absorption correction using a multifaceted crystal
            model based on expressions derived by R.C. Clark & J.S. Reid.
(Clark, R. C. & Reid, J. S. (1995). Acta Cryst. A51, 887-897)
Empirical absorption correction using spherical harmonics,
 implemented in SCALE3 ABSPACK scaling algorithm.
;
_exptl_crystal_colour yellow
_exptl_crystal_colour_primary yellow
_exptl_crystal_density_diffrn 1.751
_exptl_crystal_description plate
_exptl_crystal_F_000 1152
_exptl_crystal_size_max 0.6719
_exptl_crystal_size_mid 0.0938
_exptl_crystal_size_min 0.0805
_refine_diff_density_max 0.886
_refine_diff_density_min -0.551
_refine_diff_density_rms 0.107
_refine_ls_extinction_method none
_refine_ls_goodness_of_fit_ref 1.183
_refine_ls_hydrogen_treatment constr
_refine_ls_matrix_type full
_refine_ls_number_parameters 128
_refine_ls_number_reflns 3089
_refine_ls_number_restraints 0
_refine_ls_restrained_S_all 1.183
_refine_ls_R_factor_all 0.0369
_refine_ls_R_factor_gt 0.0306
_refine_ls_shift/su_max 0.002
_refine_ls_shift/su_mean 0.000
_refine_ls_structure_factor_coef Fsqd
_refine_ls_weighting_details 'w=1/[\s^2^(Fo^2^)+(0.0135P)^2^+8.2467P] where P=(Fo^2^+2Fc^2^)/3'
_refine_ls_weighting_scheme calc
_refine_ls_wR_factor_gt 0.0647
_refine_ls_wR_factor_ref 0.0667
_reflns_Friedel_coverage 0.000
_reflns_number_gt 2733
_reflns_number_total 3089
_reflns_threshold_expression 'I > 2\s(I)'
_cod_data_source_file jo7b00449_si_002.cif
_cod_data_source_block 9
_cod_original_cell_volume 2261.74(6)
_cod_database_code 4032522
_chemical_oxdiff_formula 'C50 H100 N4 O12 S4 I1'
_shelx_space_group_comment
;
The symmetry employed for this shelxl refinement is uniquely defined
by the following loop, which should always be used as a source of
symmetry information in preference to the above space-group names.
They are only intended as comments.
;
_reflns_odcompleteness_completeness 99.70
_reflns_odcompleteness_iscentric 1
_reflns_odcompleteness_theta 26.32
_olex2_refinement_description
;
1. Fixed Uiso
 At 1.2 times of:
  All C(H) groups
 At 1.5 times of:
  All C(H,H,H) groups
2.a Aromatic/amide H refined with riding coordinates:
 C2(H2), C4(H4), C8(H8), C10(H10), C5(H5), C9(H9), C1(H1), C7(H7)
2.b Idealised Me refined as rotating group:
 C11(H11A,H11B,H11C)
;
_shelx_shelxl_version_number 2014/7
_olex2_submission_special_instructions 'No special instructions were received'

loop_
_space_group_symop_operation_xyz
'x, y, z'
'-x+1/2, -y, z+1/2'
'x+1/2, -y+1/2, -z'
'-x, y+1/2, -z+1/2'
'-x, -y, -z'
'x-1/2, y, -z-1/2'
'-x-1/2, y-1/2, z'
'x, -y-1/2, z-1/2'

loop_
_atom_site_label
_atom_site_type_symbol
_atom_site_fract_x
_atom_site_fract_y
_atom_site_fract_z
_atom_site_U_iso_or_equiv
_atom_site_adp_type
_atom_site_occupancy
_atom_site_site_symmetry_order
_atom_site_calc_flag
_atom_site_refinement_flags_posn
I1 I 0.43290(2) 0.17930(3) 0.62876(2) 0.02061(7) Uani 1 1 d .
N2 N 0.40317(18) 0.6715(4) 0.63378(14) 0.0224(5) Uani 1 1 d .
C2 C 0.2054(2) 0.5555(4) 0.42738(17) 0.0219(6) Uani 1 1 d .
H2 H 0.1711 0.5837 0.4653 0.026 Uiso 1 1 calc R
C3 C 0.28978(19) 0.5648(4) 0.43542(16) 0.0177(6) Uani 1 1 d .
N1 N 0.21883(18) 0.4605(4) 0.30497(15) 0.0263(6) Uani 1 1 d .
C4 C 0.3370(2) 0.5235(5) 0.37621(17) 0.0239(6) Uani 1 1 d .
H4 H 0.3936 0.5299 0.3790 0.029 Uiso 1 1 calc R
C8 C 0.3252(2) 0.6113(5) 0.63255(18) 0.0253(7) Uani 1 1 d .
H8 H 0.2976 0.5905 0.6752 0.030 Uiso 1 1 calc R
C11 C 0.4450(2) 0.6904(5) 0.70326(19) 0.0306(8) Uani 1 1 d .
H11A H 0.4051 0.6960 0.7407 0.046 Uiso 1 1 calc GR
H11B H 0.4769 0.7997 0.7034 0.046 Uiso 1 1 calc GR
H11C H 0.4800 0.5877 0.7108 0.046 Uiso 1 1 calc GR
C10 C 0.4076(2) 0.6758(5) 0.50871(18) 0.0250(7) Uani 1 1 d .
H10 H 0.4364 0.6994 0.4670 0.030 Uiso 1 1 calc R
C5 C 0.2997(2) 0.4726(5) 0.31296(17) 0.0248(7) Uani 1 1 d .
H5 H 0.3327 0.4455 0.2740 0.030 Uiso 1 1 calc R
C9 C 0.4432(2) 0.7061(5) 0.57294(19) 0.0257(7) Uani 1 1 d .
H9 H 0.4961 0.7515 0.5748 0.031 Uiso 1 1 calc R
C1 C 0.1730(2) 0.5036(5) 0.36192(18) 0.0259(7) Uani 1 1 d .
H1 H 0.1166 0.4984 0.3573 0.031 Uiso 1 1 calc R
C6 C 0.32768(19) 0.6091(4) 0.50502(17) 0.0213(6) Uani 1 1 d .
C7 C 0.2869(2) 0.5810(5) 0.56940(17) 0.0241(7) Uani 1 1 d .
H7 H 0.2330 0.5412 0.5691 0.029 Uiso 1 1 calc R

loop_
_atom_site_aniso_label
_atom_site_aniso_U_11
_atom_site_aniso_U_22
_atom_site_aniso_U_33
_atom_site_aniso_U_23
_atom_site_aniso_U_13
_atom_site_aniso_U_12
I1 0.01836(10) 0.01990(10) 0.02356(11) 0.00108(8) 0.00014(7) -0.00039(8)
N2 0.0279(14) 0.0152(12) 0.0241(13) -0.0007(11) -0.0008(11) -0.0018(11)
C2 0.0224(15) 0.0225(15) 0.0209(14) 0.0005(12) 0.0022(12) -0.0009(13)
C3 0.0224(14) 0.0123(13) 0.0183(14) 0.0021(11) -0.0003(11) -0.0003(11)
N1 0.0314(15) 0.0241(14) 0.0234(13) -0.0010(12) -0.0026(11) -0.0042(12)
C4 0.0216(15) 0.0283(17) 0.0217(15) -0.0011(14) 0.0001(12) -0.0018(13)
C8 0.0261(16) 0.0231(15) 0.0266(16) 0.0013(14) 0.0025(13) 0.0016(13)
C11 0.037(2) 0.0267(18) 0.0281(17) 0.0007(15) -0.0061(14) -0.0016(16)
C10 0.0267(16) 0.0246(16) 0.0237(15) 0.0024(14) 0.0037(13) -0.0039(14)
C5 0.0302(17) 0.0253(16) 0.0188(14) -0.0032(13) 0.0029(13) -0.0031(14)
C9 0.0239(16) 0.0188(16) 0.0345(18) -0.0002(13) -0.0022(13) -0.0027(13)
C1 0.0246(16) 0.0241(17) 0.0290(17) -0.0010(13) -0.0045(13) -0.0015(13)
C6 0.0228(15) 0.0173(14) 0.0237(15) -0.0014(12) 0.0003(12) 0.0034(12)
C7 0.0227(15) 0.0236(17) 0.0260(16) 0.0007(13) 0.0028(13) 0.0006(13)

loop_
_atom_type_symbol
_atom_type_description
_atom_type_scat_dispersion_real
_atom_type_scat_dispersion_imag
_atom_type_scat_source
C C 0.0033 0.0016 'International Tables Vol C Tables 4.2.6.8 and 6.1.1.4'
H H 0.0000 0.0000 'International Tables Vol C Tables 4.2.6.8 and 6.1.1.4'
I I -0.4742 1.8119 'International Tables Vol C Tables 4.2.6.8 and 6.1.1.4'
N N 0.0061 0.0033 'International Tables Vol C Tables 4.2.6.8 and 6.1.1.4'

loop_
_exptl_crystal_face_index_h
_exptl_crystal_face_index_k
_exptl_crystal_face_index_l
_exptl_crystal_face_perp_dist
_exptl_oxdiff_crystal_face_indexfrac_h
_exptl_oxdiff_crystal_face_indexfrac_k
_exptl_oxdiff_crystal_face_indexfrac_l
_exptl_oxdiff_crystal_face_x
_exptl_oxdiff_crystal_face_y
_exptl_oxdiff_crystal_face_z
23 0 -6 0.0345 22.9978 -0.0009 -6.0000 -0.1876 1.0031 0.0371
-23 0 6 0.0460 -22.9978 0.0009 6.0000 0.1876 -1.0031 -0.0371
-17 6 8 0.1452 -17.0020 5.9987 8.0024 0.1580 -0.7904 0.5638
20 5 -3 0.1147 19.9952 4.9978 -2.9983 -0.1750 0.8329 0.5194
-3 -10 -5 0.4082 -2.9937 -9.9967 -5.0039 -0.0018 -0.0495 -0.9889
-5 1 -26 0.0612 -4.9955 1.0082 -26.0088 -0.9908 -0.1726 -0.1111
5 1 26 0.0254 4.9945 0.9915 26.0092 0.9532 0.1585 0.2996
5 -1 26 0.0346 4.9955 -1.0082 26.0088 0.9908 0.1726 0.1111
-5 0 -26 0.0636 -4.9950 0.0083 -26.0090 -0.9720 -0.1655 -0.2054
6 0 -25 0.0531 6.0033 0.0068 -25.0077 -0.9182 0.3067 -0.1597

loop_
_geom_angle_atom_site_label_1
_geom_angle_atom_site_label_2
_geom_angle_atom_site_label_3
_geom_angle
C8 N2 C11 118.9(3)
C9 N2 C8 120.7(3)
C9 N2 C11 120.4(3)
C3 C2 H2 120.4
C1 C2 H2 120.4
C1 C2 C3 119.2(3)
C2 C3 C6 121.5(3)
C4 C3 C2 117.2(3)
C4 C3 C6 121.3(3)
C5 N1 C1 116.7(3)
C3 C4 H4 120.1
C5 C4 C3 119.9(3)
C5 C4 H4 120.1
N2 C8 H8 119.8
N2 C8 C7 120.3(3)
C7 C8 H8 119.8
N2 C11 H11A 109.5
N2 C11 H11B 109.5
N2 C11 H11C 109.5
H11A C11 H11B 109.5
H11A C11 H11C 109.5
H11B C11 H11C 109.5
C9 C10 H10 119.9
C9 C10 C6 120.2(3)
C6 C10 H10 119.9
N1 C5 C4 123.5(3)
N1 C5 H5 118.3
C4 C5 H5 118.3
N2 C9 C10 121.0(3)
N2 C9 H9 119.5
C10 C9 H9 119.5
C2 C1 H1 118.2
N1 C1 C2 123.6(3)
N1 C1 H1 118.2
C10 C6 C3 120.9(3)
C7 C6 C3 121.9(3)
C7 C6 C10 117.2(3)
C8 C7 C6 120.5(3)
C8 C7 H7 119.7
C6 C7 H7 119.7

loop_
_geom_bond_atom_site_label_1
_geom_bond_atom_site_label_2
_geom_bond_distance
N2 C8 1.353(4)
N2 C11 1.478(4)
N2 C9 1.340(4)
C2 H2 0.9300
C2 C3 1.393(4)
C2 C1 1.390(4)
C3 C4 1.387(4)
C3 C6 1.481(4)
N1 C5 1.337(4)
N1 C1 1.343(4)
C4 H4 0.9300
C4 C5 1.385(4)
C8 H8 0.9300
C8 C7 1.358(5)
C11 H11A 0.9600
C11 H11B 0.9600
C11 H11C 0.9600
C10 H10 0.9300
C10 C9 1.356(5)
C10 C6 1.401(5)
C5 H5 0.9300
C9 H9 0.9300
C1 H1 0.9300
C6 C7 1.395(4)
C7 H7 0.9300

loop_
_geom_torsion_atom_site_label_1
_geom_torsion_atom_site_label_2
_geom_torsion_atom_site_label_3
_geom_torsion_atom_site_label_4
_geom_torsion
N2 C8 C7 C6 0.9(5)
C2 C3 C4 C5 -1.1(5)
C2 C3 C6 C10 -158.9(3)
C2 C3 C6 C7 23.2(5)
C3 C2 C1 N1 0.2(5)
C3 C4 C5 N1 0.0(6)
C3 C6 C7 C8 175.5(3)
C4 C3 C6 C10 23.7(5)
C4 C3 C6 C7 -154.1(3)
C8 N2 C9 C10 -2.3(5)
C11 N2 C8 C7 -175.6(3)
C11 N2 C9 C10 174.8(3)
C10 C6 C7 C8 -2.5(5)
C5 N1 C1 C2 -1.2(5)
C9 N2 C8 C7 1.5(5)
C9 C10 C6 C3 -176.3(3)
C9 C10 C6 C7 1.7(5)
C1 C2 C3 C4 0.9(5)
C1 C2 C3 C6 -176.5(3)
C1 N1 C5 C4 1.1(5)
C6 C3 C4 C5 176.4(3)
C6 C10 C9 N2 0.6(5)
